data_7106560
loop_
_publ_author_name
'Jan Boeckmann'
'Christian Nather'

_publ_section_title
;
 Rational route to SCM materials based on 1-D cobalt selenocyanato
 coordination polymer
;
_journal_name_full 'Chem. Commun.'
_journal_page_first 7104
_journal_paper_doi 10.1039/c1cc12273h
_journal_volume 47
_journal_year 2011
_chemical_formula_moiety 'C22 H20 Co N6 Se2'
_chemical_formula_sum 'C22 H20 Co N6 Se2'
_chemical_formula_weight 585.29
_chemical_name_systematic
;
?
;
_space_group_IT_number 15
_symmetry_cell_setting monoclinic
_symmetry_space_group_name_Hall '-C 2yc'
_symmetry_space_group_name_H-M 'C 1 2/c 1'
_atom_sites_solution_hydrogens geom
_atom_sites_solution_primary direct
_atom_sites_solution_secondary difmap
_audit_creation_method SHELXL-97
_cell_angle_alpha 90.00
_cell_angle_beta 108.418(3)
_cell_angle_gamma 90.00
_cell_formula_units_Z 4
_cell_length_a 12.5221(5)
_cell_length_b 13.2875(7)
_cell_length_c 15.2441(6)
_cell_measurement_reflns_used 18323
_cell_measurement_temperature 293(2)
_cell_measurement_theta_max 26.79
_cell_measurement_theta_min 2.30
_cell_volume 2406.50(19)
_computing_cell_refinement 'X-Area (Stoe, 2008)'
_computing_data_collection 'X-Area (Stoe, 2008)'
_computing_data_reduction 'X-Area (Stoe, 2008)'
_computing_molecular_graphics 'XP in SHELXTL (Sheldrick, 2008)'
_computing_structure_refinement 'SHELXL-97 (Sheldrick, 1997)'
_computing_structure_solution 'SHELXS-97 (Sheldrick, 1990)'
_diffrn_ambient_temperature 293(2)
_diffrn_measured_fraction_theta_full 0.995
_diffrn_measured_fraction_theta_max 0.995
_diffrn_measurement_device_type 'STOE IPDS-2'
_diffrn_measurement_method 'Omega scans'
_diffrn_radiation_monochromator graphite
_diffrn_radiation_source 'fine-focus sealed tube'
_diffrn_radiation_type MoK\a
_diffrn_radiation_wavelength 0.71073
_diffrn_reflns_av_R_equivalents 0.0946
_diffrn_reflns_av_sigmaI/netI 0.0410
_diffrn_reflns_limit_h_max 15
_diffrn_reflns_limit_h_min -15
_diffrn_reflns_limit_k_max 16
_diffrn_reflns_limit_k_min -16
_diffrn_reflns_limit_l_max 19
_diffrn_reflns_limit_l_min -19
_diffrn_reflns_number 18323
_diffrn_reflns_theta_full 26.79
_diffrn_reflns_theta_max 26.79
_diffrn_reflns_theta_min 2.30
_diffrn_standards_decay_% NONE
_diffrn_standards_interval_time 0
_diffrn_standards_number 0
_exptl_absorpt_coefficient_mu 3.759
_exptl_absorpt_correction_T_max 0.702
_exptl_absorpt_correction_T_min 0.588
_exptl_absorpt_correction_type numerical
_exptl_absorpt_process_details 'X-Shape and X-Red32 (Stoe, 2008)'
_exptl_crystal_colour pink
_exptl_crystal_density_diffrn 1.615
_exptl_crystal_density_method 'not measured'
_exptl_crystal_description block
_exptl_crystal_F_000 1156
_exptl_crystal_size_max 0.14
_exptl_crystal_size_mid 0.12
_exptl_crystal_size_min 0.09
_refine_diff_density_max 0.715
_refine_diff_density_min -0.573
_refine_diff_density_rms 0.068
_refine_ls_extinction_method none
_refine_ls_goodness_of_fit_ref 1.237
_refine_ls_hydrogen_treatment constr
_refine_ls_matrix_type full
_refine_ls_number_parameters 142
_refine_ls_number_reflns 2568
_refine_ls_number_restraints 0
_refine_ls_restrained_S_all 1.237
_refine_ls_R_factor_all 0.0753
_refine_ls_R_factor_gt 0.0592
_refine_ls_shift/su_max 0.000
_refine_ls_shift/su_mean 0.000
_refine_ls_structure_factor_coef Fsqd
_refine_ls_weighting_details 'calc w=1/[\s^2^(Fo^2^)+(0.0307P)^2^+5.7260P] where P=(Fo^2^+2Fc^2^)/3'
_refine_ls_weighting_scheme calc
_refine_ls_wR_factor_gt 0.1130
_refine_ls_wR_factor_ref 0.1183
_reflns_number_gt 2123
_reflns_number_total 2568
_reflns_threshold_expression >2sigma(I)
_cod_data_source_file c1cc12273h.txt
_cod_data_source_block ta191
_cod_original_sg_symbol_H-M 'C 2/c'
_cod_database_code 7106560

loop_
_symmetry_equiv_pos_as_xyz
'x, y, z'
'-x, y, -z+1/2'
'x+1/2, y+1/2, z'
'-x+1/2, y+1/2, -z+1/2'
'-x, -y, -z'
'x, -y, z-1/2'
'-x+1/2, -y+1/2, -z'
'x+1/2, -y+1/2, z-1/2'

loop_
_atom_site_label
_atom_site_type_symbol
_atom_site_fract_x
_atom_site_fract_y
_atom_site_fract_z
_atom_site_U_iso_or_equiv
_atom_site_adp_type
_atom_site_occupancy
_atom_site_symmetry_multiplicity
_atom_site_calc_flag
_atom_site_refinement_flags
_atom_site_disorder_assembly
_atom_site_disorder_group
Co1 Co 0.7500 0.7500 0.5000 0.0421(2) Uani 1 2 d S . .
N11 N 0.6358(3) 0.6246(3) 0.4378(3) 0.0492(9) Uani 1 1 d . . .
C11 C 0.6687(4) 0.5291(4) 0.4484(4) 0.0630(13) Uani 1 1 d . . .
H11 H 0.7441 0.5159 0.4794 0.076 Uiso 1 1 calc R . .
C12 C 0.5985(6) 0.4490(4) 0.4164(5) 0.0782(17) Uani 1 1 d . . .
H12 H 0.6258 0.3835 0.4266 0.094 Uiso 1 1 calc R . .
C13 C 0.4877(6) 0.4667(5) 0.3692(5) 0.0820(19) Uani 1 1 d . . .
H13 H 0.4377 0.4140 0.3468 0.098 Uiso 1 1 calc R . .
C14 C 0.4526(5) 0.5648(5) 0.3561(5) 0.0845(19) Uani 1 1 d . . .
H14 H 0.3779 0.5796 0.3240 0.101 Uiso 1 1 calc R . .
C15 C 0.5281(4) 0.6412(4) 0.3905(4) 0.0655(14) Uani 1 1 d . . .
H15 H 0.5030 0.7073 0.3803 0.079 Uiso 1 1 calc R . .
N21 N 0.7880(3) 0.6872(3) 0.6409(3) 0.0477(9) Uani 1 1 d . . .
C21 C 0.7562(4) 0.7332(4) 0.7065(4) 0.0591(12) Uani 1 1 d . . .
H21 H 0.7196 0.7949 0.6929 0.071 Uiso 1 1 calc R . .
C22 C 0.7753(5) 0.6932(5) 0.7935(4) 0.0716(16) Uani 1 1 d . . .
H22 H 0.7514 0.7277 0.8370 0.086 Uiso 1 1 calc R . .
C23 C 0.8292(5) 0.6029(5) 0.8158(4) 0.0728(16) Uani 1 1 d . . .
H23 H 0.8428 0.5750 0.8743 0.087 Uiso 1 1 calc R . .
C24 C 0.8628(5) 0.5547(4) 0.7493(4) 0.0667(14) Uani 1 1 d . . .
H24 H 0.8990 0.4927 0.7615 0.080 Uiso 1 1 calc R . .
C25 C 0.8420(4) 0.5994(4) 0.6649(4) 0.0571(12) Uani 1 1 d . . .
H25 H 0.8670 0.5667 0.6211 0.069 Uiso 1 1 calc R . .
Se1 Se 0.41819(5) 0.85051(4) 0.58213(5) 0.0702(2) Uani 1 1 d . . .
C1 C 0.5368(4) 0.8380(3) 0.5427(3) 0.0446(10) Uani 1 1 d . . .
N1 N 0.6142(3) 0.8278(3) 0.5184(3) 0.0542(10) Uani 1 1 d . . .

loop_
_atom_site_aniso_label
_atom_site_aniso_U_11
_atom_site_aniso_U_22
_atom_site_aniso_U_33
_atom_site_aniso_U_23
_atom_site_aniso_U_13
_atom_site_aniso_U_12
Co1 0.0373(4) 0.0419(4) 0.0480(5) -0.0022(4) 0.0147(3) 0.0023(3)
N11 0.045(2) 0.048(2) 0.054(2) -0.0013(18) 0.0155(18) 0.0010(16)
C11 0.062(3) 0.054(3) 0.073(4) -0.009(3) 0.020(3) 0.000(2)
C12 0.098(5) 0.048(3) 0.095(5) -0.015(3) 0.041(4) -0.014(3)
C13 0.082(4) 0.073(4) 0.093(5) -0.025(4) 0.030(4) -0.038(3)
C14 0.053(3) 0.089(5) 0.100(5) -0.012(4) 0.008(3) -0.016(3)
C15 0.055(3) 0.058(3) 0.077(4) -0.003(3) 0.011(3) -0.005(2)
N21 0.044(2) 0.048(2) 0.050(2) -0.0028(18) 0.0140(17) -0.0010(16)
C21 0.059(3) 0.064(3) 0.054(3) -0.010(3) 0.016(2) 0.001(2)
C22 0.074(4) 0.094(4) 0.050(3) -0.012(3) 0.025(3) -0.001(3)
C23 0.065(3) 0.099(5) 0.051(3) 0.017(3) 0.014(3) -0.005(3)
C24 0.065(3) 0.066(3) 0.066(4) 0.014(3) 0.018(3) 0.011(3)
C25 0.060(3) 0.055(3) 0.058(3) 0.000(2) 0.021(3) 0.007(2)
Se1 0.0696(4) 0.0657(4) 0.0932(5) 0.0023(3) 0.0512(3) 0.0085(3)
C1 0.050(2) 0.036(2) 0.045(3) -0.0018(19) 0.011(2) 0.0024(18)
N1 0.045(2) 0.059(2) 0.062(3) -0.003(2) 0.0214(19) 0.0061(18)

loop_
_atom_type_symbol
_atom_type_description
_atom_type_scat_dispersion_real
_atom_type_scat_dispersion_imag
_atom_type_scat_source
C C 0.0033 0.0016 'International Tables Vol C Tables 4.2.6.8 and 6.1.1.4'
H H 0.0000 0.0000 'International Tables Vol C Tables 4.2.6.8 and 6.1.1.4'
N N 0.0061 0.0033 'International Tables Vol C Tables 4.2.6.8 and 6.1.1.4'
Co Co 0.3494 0.9721 'International Tables Vol C Tables 4.2.6.8 and 6.1.1.4'
Se Se -0.0929 2.2259 'International Tables Vol C Tables 4.2.6.8 and 6.1.1.4'

loop_
_geom_angle_atom_site_label_1
_geom_angle_atom_site_label_2
_geom_angle_atom_site_label_3
_geom_angle
_geom_angle_site_symmetry_1
_geom_angle_site_symmetry_3
_geom_angle_publ_flag
N1 Co1 N1 180.0(2) 7_666 . ?
N1 Co1 N11 89.25(15) 7_666 7_666 ?
N1 Co1 N11 90.75(15) . 7_666 ?
N1 Co1 N11 90.75(15) 7_666 . ?
N1 Co1 N11 89.25(15) . . ?
N11 Co1 N11 180.0 7_666 . ?
N1 Co1 N21 89.50(15) 7_666 7_666 ?
N1 Co1 N21 90.50(15) . 7_666 ?
N11 Co1 N21 92.51(14) 7_666 7_666 ?
N11 Co1 N21 87.49(14) . 7_666 ?
N1 Co1 N21 90.50(15) 7_666 . ?
N1 Co1 N21 89.50(15) . . ?
N11 Co1 N21 87.49(14) 7_666 . ?
N11 Co1 N21 92.51(14) . . ?
N21 Co1 N21 180.00(9) 7_666 . ?
C11 N11 C15 116.4(4) . . ?
C11 N11 Co1 122.4(3) . . ?
C15 N11 Co1 121.1(3) . . ?
N11 C11 C12 124.1(5) . . ?
N11 C11 H11 117.9 . . ?
C12 C11 H11 117.9 . . ?
C13 C12 C11 119.0(6) . . ?
C13 C12 H12 120.5 . . ?
C11 C12 H12 120.5 . . ?
C12 C13 C14 117.8(5) . . ?
C12 C13 H13 121.1 . . ?
C14 C13 H13 121.1 . . ?
C13 C14 C15 119.8(6) . . ?
C13 C14 H14 120.1 . . ?
C15 C14 H14 120.1 . . ?
N11 C15 C14 122.8(6) . . ?
N11 C15 H15 118.6 . . ?
C14 C15 H15 118.6 . . ?
C21 N21 C25 116.0(4) . . ?
C21 N21 Co1 122.1(3) . . ?
C25 N21 Co1 121.9(3) . . ?
N21 C21 C22 122.8(5) . . ?
N21 C21 H21 118.6 . . ?
C22 C21 H21 118.6 . . ?
C23 C22 C21 120.0(5) . . ?
C23 C22 H22 120.0 . . ?
C21 C22 H22 120.0 . . ?
C22 C23 C24 117.9(5) . . ?
C22 C23 H23 121.0 . . ?
C24 C23 H23 121.0 . . ?
C25 C24 C23 118.8(5) . . ?
C25 C24 H24 120.6 . . ?
C23 C24 H24 120.6 . . ?
N21 C25 C24 124.4(5) . . ?
N21 C25 H25 117.8 . . ?
C24 C25 H25 117.8 . . ?
N1 C1 Se1 178.3(4) . . ?
C1 N1 Co1 155.4(4) . . ?

loop_
_geom_bond_atom_site_label_1
_geom_bond_atom_site_label_2
_geom_bond_distance
_geom_bond_site_symmetry_2
_geom_bond_publ_flag
Co1 N1 2.083(4) 7_666 ?
Co1 N1 2.083(4) . ?
Co1 N11 2.205(4) 7_666 ?
Co1 N11 2.205(4) . ?
Co1 N21 2.212(4) 7_666 ?
Co1 N21 2.212(4) . ?
N11 C11 1.328(6) . ?
N11 C15 1.331(6) . ?
C11 C12 1.368(8) . ?
C11 H11 0.9300 . ?
C12 C13 1.367(9) . ?
C12 H12 0.9300 . ?
C13 C14 1.369(9) . ?
C13 H13 0.9300 . ?
C14 C15 1.373(8) . ?
C14 H14 0.9300 . ?
C15 H15 0.9300 . ?
N21 C21 1.335(6) . ?
N21 C25 1.339(6) . ?
C21 C22 1.377(7) . ?
C21 H21 0.9300 . ?
C22 C23 1.366(9) . ?
C22 H22 0.9300 . ?
C23 C24 1.373(8) . ?
C23 H23 0.9300 . ?
C24 C25 1.366(7) . ?
C24 H24 0.9300 . ?
C25 H25 0.9300 . ?
Se1 C1 1.777(4) . ?
C1 N1 1.150(6) . ?
